data_4322944
loop_
_publ_author_name
'Gerd W. Rabe'
'Henrike Heise'
'Glenn P. A. Yap'
'Louise M. Liable-Sands'
'Ilia A. Guzei'
'Arnold L. Rheingold'

_publ_contact_author
;
        Rabe, Gerd W.
        Technische Universitat Munchen
        Anorganisch-Chemisches Institut
        Lichtenbergstr. 4
        85747 Garching
;
_publ_contact_author_email g.rabe@lrz.tu-muenchen.de
_publ_contact_author_fax 011-49-89-3209-3125
_publ_contact_author_phone 011-49-89-3209-3085
_publ_section_title
;
 Molecular Structures of the Heavier Alkali Metal Salts of
 Supermesitylphosphane: A Systematic Investigation
;
_journal_name_full 'Inorganic Chemistry'
_journal_page_first 4235
_journal_page_last 4245
_journal_paper_doi 10.1021/ic971178y
_journal_volume 37
_journal_year 1998
_chemical_formula_structural 'Rb bis(2,4,6-tri-t-butylbenzene) phosphine (mu-N-methylimidazole)'
_chemical_formula_sum 'C40 H66 N2 P2 Rb2'
_chemical_formula_weight 807.83
_chemical_name_systematic
; 
Rb bis(2,4,6-tri-t-butylbenzene) phosphine (mu-N-methylimidazole) (8)
;
_space_group_IT_number 60
_symmetry_cell_setting orthorhombic
_symmetry_space_group_name_Hall '-P 2n 2ab'
_symmetry_space_group_name_H-M 'P b c n'
_atom_sites_solution_hydrogens geom
_atom_sites_solution_primary direct
_atom_sites_solution_secondary difmap
_audit_creation_method SHELXL
_cell_angle_alpha 90.00
_cell_angle_beta 90.00
_cell_angle_gamma 90.00
_cell_formula_units_Z 8
_cell_length_a 14.5533(2)
_cell_length_b 21.4258(5)
_cell_length_c 28.5990(5)
_cell_measurement_reflns_used 6135
_cell_measurement_temperature 218(2)
_cell_measurement_theta_max 25.0
_cell_measurement_theta_min 2.0
_cell_volume 8917.6(3)
_computing_cell_refinement 'Siemens SMART'
_computing_data_collection 'Siemens SMART'
_computing_data_reduction SAINT
_computing_molecular_graphics XP
_computing_publication_material XCIF
_computing_structure_refinement 'SHELXL-5.03 (Sheldrick, 1994)'
_computing_structure_solution 'SHELXS-5.03 (Sheldrick, 1994)'
_diffrn_ambient_temperature 218(2)
_diffrn_measurement_device 'Siemens P4/CCD'
_diffrn_measurement_method 'phi, omega'
_diffrn_radiation_monochromator graphite
_diffrn_radiation_source 'fine-focus sealed tube'
_diffrn_radiation_type MoK\a
_diffrn_radiation_wavelength 0.71073
_diffrn_reflns_av_R_equivalents 0.0546
_diffrn_reflns_av_sigmaI/netI 0.0688
_diffrn_reflns_limit_h_max 16
_diffrn_reflns_limit_h_min -18
_diffrn_reflns_limit_k_max 27
_diffrn_reflns_limit_k_min -27
_diffrn_reflns_limit_l_max 36
_diffrn_reflns_limit_l_min -33
_diffrn_reflns_number 29795
_diffrn_reflns_theta_max 28.14
_diffrn_reflns_theta_min 1.42
_diffrn_standards_decay_% <1.0
_diffrn_standards_interval_count n/a
_diffrn_standards_number n/a
_exptl_absorpt_coefficient_mu 2.293
_exptl_crystal_colour yellow
_exptl_crystal_density_diffrn 1.203
_exptl_crystal_density_meas ?
_exptl_crystal_description block
_exptl_crystal_F_000 3392
_exptl_crystal_size_max 0.40
_exptl_crystal_size_mid 0.40
_exptl_crystal_size_min 0.20
_refine_diff_density_max 0.528
_refine_diff_density_min -1.043
_refine_diff_density_rms 0.076
_refine_ls_extinction_method none
_refine_ls_goodness_of_fit_all 1.182
_refine_ls_goodness_of_fit_obs 1.366
_refine_ls_hydrogen_treatment 'idealized contributions'
_refine_ls_matrix_type full
_refine_ls_number_parameters 415
_refine_ls_number_reflns 10027
_refine_ls_number_restraints 0
_refine_ls_restrained_S_all 1.236
_refine_ls_restrained_S_obs 1.366
_refine_ls_R_factor_all 0.0910
_refine_ls_R_factor_obs 0.0461
_refine_ls_shift/esd_max -0.002
_refine_ls_shift/esd_mean 0.000
_refine_ls_structure_factor_coef Fsqd
_refine_ls_weighting_details 'w=1/[\s^2^(Fo^2^)+(0.0300P)^2^+0.0000P] where P=(Fo^2^+2Fc^2^)/3'
_refine_ls_weighting_scheme calc
_refine_ls_wR_factor_all 0.1045
_refine_ls_wR_factor_obs 0.0903
_reflns_number_observed 6268
_reflns_number_total 10033
_reflns_observed_criterion >2sigma(I)
_cod_data_source_file ic971178y_6.cif
_cod_data_source_block rabo
_cod_depositor_comments
;
The following automatic conversions were performed:

'_exptl_crystal_density_meas' value 'not measured' was changed to '?'
- the value is perceived as not measured.

Automatic conversion script
Id: cif_fix_values 3008 2015-01-20 13:52:24Z robertas 

The following automatic conversions were performed:

'_refine_ls_weighting_scheme' value 'calc
w=1/[\s^2^(Fo^2^)+(0.0300P)^2^+0.0000P] where P=(Fo^2^+2Fc^2^)/3' was
changed to 'calc'. New tag '_refine_ls_weighting_details' was
created. The value of the new tag was set to
'w=1/[\s^2^(Fo^2^)+(0.0300P)^2^+0.0000P] where P=(Fo^2^+2Fc^2^)/3'.

Automatic conversion script
Id: cif_fix_values 3143 2015-03-26 13:38:13Z robertas 
;
_cod_database_code 4322944

loop_
_symmetry_equiv_pos_as_xyz
'x, y, z'
'-x+1/2, -y+1/2, z+1/2'
'-x, y, -z+1/2'
'x+1/2, -y+1/2, -z'
'-x, -y, -z'
'x-1/2, y-1/2, -z-1/2'
'x, -y, z-1/2'
'-x-1/2, y-1/2, z'

loop_
_atom_site_aniso_label
_atom_site_aniso_U_11
_atom_site_aniso_U_22
_atom_site_aniso_U_33
_atom_site_aniso_U_23
_atom_site_aniso_U_13
_atom_site_aniso_U_12
Rb1 0.0461(2) 0.0571(2) 0.0437(2) -0.0035(2) 0.01262(15) -0.0103(2)
Rb2 0.0377(2) 0.0493(2) 0.0351(2) -0.0012(2) 0.00610(13) -0.00123(14)
P1 0.0471(5) 0.0390(5) 0.0620(7) -0.0152(5) -0.0009(4) -0.0024(4)
P2 0.0365(4) 0.0545(5) 0.0374(5) 0.0013(4) -0.0146(4) -0.0049(4)
N1 0.049(2) 0.050(2) 0.051(2) 0.005(2) -0.0004(13) 0.0040(14)
N2 0.064(2) 0.044(2) 0.048(2) 0.0017(15) 0.0142(15) 0.006(2)
C1 0.058(2) 0.059(2) 0.038(2) 0.003(2) -0.002(2) -0.001(2)
C2 0.058(3) 0.073(3) 0.072(3) 0.009(2) -0.009(2) 0.013(2)
C3 0.057(2) 0.061(3) 0.066(3) -0.001(2) -0.013(2) -0.001(2)
C4 0.126(4) 0.054(3) 0.101(4) -0.011(3) 0.035(3) 0.009(3)
C11 0.030(2) 0.034(2) 0.022(2) -0.0007(13) 0.0035(11) -0.0025(13)
C12 0.0288(15) 0.041(2) 0.020(2) 0.0036(13) 0.0014(11) 0.0010(13)
C13 0.033(2) 0.045(2) 0.022(2) -0.0015(14) -0.0043(12) -0.0080(14)
C14 0.041(2) 0.034(2) 0.024(2) -0.0014(14) 0.0029(13) -0.0064(14)
C15 0.033(2) 0.032(2) 0.039(2) 0.0035(14) -0.0047(13) 0.0026(13)
C16 0.028(2) 0.038(2) 0.029(2) -0.0026(14) -0.0052(12) -0.0040(13)
C17 0.050(2) 0.071(2) 0.026(2) -0.003(2) -0.0051(14) 0.024(2)
C18 0.115(4) 0.097(3) 0.049(3) 0.037(2) 0.026(2) 0.067(3)
C19 0.043(2) 0.082(3) 0.048(2) -0.004(2) 0.004(2) 0.018(2)
C20 0.076(3) 0.156(5) 0.068(3) -0.049(3) -0.046(2) 0.068(3)
C21 0.063(2) 0.037(2) 0.040(2) -0.009(2) 0.001(2) -0.006(2)
C22 0.082(3) 0.075(3) 0.085(3) -0.035(3) -0.003(2) -0.020(2)
C23 0.152(5) 0.038(2) 0.089(4) -0.014(2) -0.017(3) 0.013(3)
C24 0.137(4) 0.077(3) 0.084(4) -0.038(3) 0.057(3) -0.020(3)
C25 0.049(2) 0.055(2) 0.044(2) -0.002(2) -0.024(2) -0.001(2)
C26 0.091(3) 0.097(3) 0.028(2) -0.004(2) -0.018(2) -0.010(2)
C27 0.085(3) 0.071(3) 0.080(3) 0.006(2) -0.055(2) 0.005(2)
C28 0.043(2) 0.080(3) 0.089(3) -0.014(2) -0.027(2) -0.010(2)
C29 0.0269(14) 0.037(2) 0.020(2) -0.0024(13) 0.0008(11) 0.0006(12)
C30 0.033(2) 0.028(2) 0.029(2) -0.0037(13) 0.0024(12) -0.0029(13)
C31 0.033(2) 0.027(2) 0.031(2) 0.0063(13) 0.0007(12) 0.0063(13)
C32 0.0261(14) 0.030(2) 0.021(2) -0.0005(12) -0.0004(11) 0.0017(12)
C33 0.033(2) 0.026(2) 0.024(2) -0.0040(13) -0.0020(12) -0.0007(12)
C34 0.0293(15) 0.028(2) 0.021(2) -0.0012(13) -0.0005(11) 0.0074(12)
C35 0.051(2) 0.035(2) 0.057(3) -0.012(2) -0.006(2) -0.006(2)
C36 0.076(3) 0.064(3) 0.075(3) -0.016(2) 0.015(2) -0.039(2)
C37 0.127(4) 0.029(2) 0.147(5) -0.020(3) -0.062(4) 0.003(2)
C38 0.071(3) 0.058(2) 0.073(3) -0.038(2) 0.017(2) -0.013(2)
C39 0.029(2) 0.046(2) 0.020(2) 0.0031(14) -0.0034(11) 0.0024(13)
C40 0.055(2) 0.059(2) 0.035(2) 0.000(2) -0.017(2) -0.015(2)
C41 0.048(2) 0.058(2) 0.026(2) 0.008(2) -0.0040(14) 0.002(2)
C42 0.034(2) 0.090(3) 0.039(2) -0.001(2) -0.0060(14) 0.016(2)
C43 0.047(2) 0.029(2) 0.029(2) 0.0010(13) -0.0068(13) 0.0100(14)
C44 0.082(3) 0.024(2) 0.053(2) 0.005(2) -0.016(2) 0.001(2)
C45 0.060(2) 0.044(2) 0.033(2) 0.008(2) -0.0005(15) 0.004(2)
C46 0.072(2) 0.054(2) 0.046(2) 0.002(2) -0.002(2) 0.033(2)

loop_
_atom_site_label
_atom_site_type_symbol
_atom_site_fract_x
_atom_site_fract_y
_atom_site_fract_z
_atom_site_U_iso_or_equiv
_atom_site_thermal_displace_type
_atom_site_occupancy
_atom_site_calc_flag
_atom_site_refinement_flags
_atom_site_disorder_group
Rb1 Rb 1.04910(2) 0.08093(2) 0.556091(12) 0.04898(11) Uani 1 d . .
Rb2 Rb 0.88429(2) 0.044136(15) 0.685497(11) 0.04071(9) Uani 1 d . .
P1 P 1.14469(6) 0.02037(4) 0.43397(4) 0.0494(2) Uani 1 d . .
P2 P 0.87611(6) 0.06398(4) 0.82090(3) 0.0428(2) Uani 1 d . .
N1 N 0.9127(2) 0.15491(14) 0.61722(10) 0.0498(7) Uani 1 d . .
N2 N 0.8735(2) 0.25455(13) 0.62307(11) 0.0519(8) Uani 1 d . .
C1 C 0.9286(2) 0.2075(2) 0.63858(12) 0.0519(9) Uani 1 d . .
H1A H 0.9732(2) 0.2125(2) 0.66208(12) 0.062 Uiso 1 calc R .
C2 C 0.8199(3) 0.2288(2) 0.5898(2) 0.0676(12) Uani 1 d . .
H2A H 0.7745(3) 0.2493(2) 0.5722(2) 0.081 Uiso 1 calc R .
C3 C 0.8436(3) 0.1683(2) 0.58644(14) 0.0612(10) Uani 1 d . .
H3A H 0.8165(3) 0.1395(2) 0.56590(14) 0.073 Uiso 1 calc R .
C4 C 0.8744(3) 0.3199(2) 0.6382(2) 0.094(2) Uani 1 d . .
H4A H 0.9199(3) 0.3252(2) 0.6627(2) 0.140 Uiso 1 calc R .
H4B H 0.8142(3) 0.3311(2) 0.6501(2) 0.140 Uiso 1 calc R .
H4C H 0.8898(3) 0.3465(2) 0.6119(2) 0.140 Uiso 1 calc R .
C11 C 1.1644(2) 0.09941(13) 0.45812(10) 0.0288(7) Uani 1 d . .
C12 C 1.2301(2) 0.11582(14) 0.49428(10) 0.0298(7) Uani 1 d . .
C13 C 1.2246(2) 0.17380(14) 0.51632(10) 0.0334(7) Uani 1 d . .
H13A H 1.2738(2) 0.18491(14) 0.53869(10) 0.040 Uiso 1 calc R .
C14 C 1.1612(2) 0.21989(13) 0.50465(10) 0.0331(7) Uani 1 d . .
C15 C 1.1035(2) 0.20647(14) 0.46704(11) 0.0346(7) Uani 1 d . .
H15A H 1.0615(2) 0.23730(14) 0.45753(11) 0.042 Uiso 1 calc R .
C16 C 1.1043(2) 0.14982(14) 0.44261(10) 0.0317(7) Uani 1 d . .
C17 C 1.3089(2) 0.0712(2) 0.51127(11) 0.0490(9) Uani 1 d . .
C18 C 1.2695(3) 0.0158(2) 0.53910(14) 0.087(2) Uani 1 d . .
H18A H 1.2321(3) 0.0313(2) 0.56464(14) 0.130 Uiso 1 calc R .
H18B H 1.3195(3) -0.0091(2) 0.55155(14) 0.130 Uiso 1 calc R .
H18C H 1.2320(3) -0.0098(2) 0.51862(14) 0.130 Uiso 1 calc R .
C19 C 1.3696(2) 0.0503(2) 0.46979(12) 0.0578(10) Uani 1 d . .
H19A H 1.3926(2) 0.0868(2) 0.45348(12) 0.087 Uiso 1 calc R .
H19B H 1.3333(2) 0.0252(2) 0.44847(12) 0.087 Uiso 1 calc R .
H19C H 1.4208(2) 0.0259(2) 0.48140(12) 0.087 Uiso 1 calc R .
C20 C 1.3764(3) 0.1049(2) 0.5450(2) 0.100(2) Uani 1 d . .
H20A H 1.4035(3) 0.1405(2) 0.5292(2) 0.150 Uiso 1 calc R .
H20B H 1.4245(3) 0.0762(2) 0.5544(2) 0.150 Uiso 1 calc R .
H20C H 1.3432(3) 0.1190(2) 0.5725(2) 0.150 Uiso 1 calc R .
C21 C 1.1559(2) 0.28222(15) 0.53148(12) 0.0465(8) Uani 1 d . .
C22 C 1.2523(3) 0.3016(2) 0.5507(2) 0.0807(13) Uani 1 d . .
H22A H 1.2945(3) 0.3070(2) 0.5248(2) 0.121 Uiso 1 calc R .
H22B H 1.2752(3) 0.2692(2) 0.5713(2) 0.121 Uiso 1 calc R .
H22C H 1.2469(3) 0.3405(2) 0.5678(2) 0.121 Uiso 1 calc R .
C23 C 1.1251(4) 0.3359(2) 0.5002(2) 0.093(2) Uani 1 d . .
H23A H 1.1669(4) 0.3397(2) 0.4739(2) 0.139 Uiso 1 calc R .
H23B H 1.1254(4) 0.3745(2) 0.5180(2) 0.139 Uiso 1 calc R .
H23C H 1.0635(4) 0.3278(2) 0.4888(2) 0.139 Uiso 1 calc R .
C24 C 1.0931(4) 0.2744(2) 0.5730(2) 0.099(2) Uani 1 d . .
H24A H 1.1145(4) 0.2399(2) 0.5921(2) 0.149 Uiso 1 calc R .
H24B H 1.0312(4) 0.2657(2) 0.5622(2) 0.149 Uiso 1 calc R .
H24C H 1.0931(4) 0.3124(2) 0.5914(2) 0.149 Uiso 1 calc R .
C25 C 1.0389(2) 0.1454(2) 0.39900(12) 0.0495(9) Uani 1 d . .
C26 C 1.0945(3) 0.1283(2) 0.35445(13) 0.0718(12) Uani 1 d . .
H26A H 1.1263(3) 0.0890(2) 0.35941(13) 0.108 Uiso 1 calc R .
H26B H 1.1391(3) 0.1609(2) 0.34803(13) 0.108 Uiso 1 calc R .
H26C H 1.0530(3) 0.1243(2) 0.32809(13) 0.108 Uiso 1 calc R .
C27 C 0.9913(3) 0.2081(2) 0.38760(15) 0.0783(14) Uani 1 d . .
H27A H 0.9552(3) 0.2215(2) 0.41428(15) 0.118 Uiso 1 calc R .
H27B H 0.9514(3) 0.2028(2) 0.36072(15) 0.118 Uiso 1 calc R .
H27C H 1.0375(3) 0.2394(2) 0.38065(15) 0.118 Uiso 1 calc R .
C28 C 0.9599(2) 0.0982(2) 0.40820(15) 0.0706(12) Uani 1 d . .
H28A H 0.9857(2) 0.0577(2) 0.41560(15) 0.106 Uiso 1 calc R .
H28B H 0.9217(2) 0.0949(2) 0.38049(15) 0.106 Uiso 1 calc R .
H28C H 0.9229(2) 0.1127(2) 0.43425(15) 0.106 Uiso 1 calc R .
C29 C 0.7744(2) 0.06337(13) 0.78189(10) 0.0280(6) Uani 1 d . .
C30 C 0.7395(2) 0.11961(13) 0.75962(10) 0.0299(7) Uani 1 d . .
C31 C 0.6789(2) 0.11432(13) 0.72173(10) 0.0306(7) Uani 1 d . .
H31A H 0.6596(2) 0.15319(13) 0.70577(10) 0.037 Uiso 1 calc R .
C32 C 0.6447(2) 0.05803(12) 0.70470(10) 0.0258(6) Uani 1 d . .
C33 C 0.6694(2) 0.00488(13) 0.72981(9) 0.0277(6) Uani 1 d . .
H33A H 0.6422(2) -0.03556(13) 0.72038(9) 0.033 Uiso 1 calc R .
C34 C 0.7304(2) 0.00551(12) 0.76795(9) 0.0264(6) Uani 1 d . .
C35 C 0.7619(2) 0.18746(14) 0.77580(13) 0.0476(9) Uani 1 d . .
C36 C 0.8611(3) 0.2066(2) 0.76295(15) 0.0716(13) Uani 1 d . .
H36A H 0.8706(3) 0.2012(2) 0.72962(15) 0.107 Uiso 1 calc R .
H36B H 0.9043(3) 0.1807(2) 0.77999(15) 0.107 Uiso 1 calc R .
H36C H 0.8708(3) 0.2501(2) 0.77119(15) 0.107 Uiso 1 calc R .
C37 C 0.6975(3) 0.2363(2) 0.7516(2) 0.101(2) Uani 1 d . .
H37A H 0.7059(3) 0.2342(2) 0.7180(2) 0.151 Uiso 1 calc R .
H37B H 0.7128(3) 0.2778(2) 0.7626(2) 0.151 Uiso 1 calc R .
H37C H 0.6341(3) 0.2270(2) 0.7592(2) 0.151 Uiso 1 calc R .
C38 C 0.7426(3) 0.1951(2) 0.82836(14) 0.0676(12) Uani 1 d . .
H38A H 0.6799(3) 0.1826(2) 0.83498(14) 0.101 Uiso 1 calc R .
H38B H 0.7512(3) 0.2384(2) 0.83722(14) 0.101 Uiso 1 calc R .
H38C H 0.7847(3) 0.1690(2) 0.84603(14) 0.101 Uiso 1 calc R .
C39 C 0.5766(2) 0.05749(14) 0.66278(10) 0.0318(7) Uani 1 d . .
C40 C 0.5508(2) -0.0095(2) 0.64885(11) 0.0495(9) Uani 1 d . .
H40A H 0.5227(2) -0.0304(2) 0.67529(11) 0.074 Uiso 1 calc R .
H40B H 0.6057(2) -0.0319(2) 0.63950(11) 0.074 Uiso 1 calc R .
H40C H 0.5078(2) -0.0084(2) 0.62296(11) 0.074 Uiso 1 calc R .
C41 C 0.6209(2) 0.0895(2) 0.62038(10) 0.0441(8) Uani 1 d . .
H41A H 0.6376(2) 0.1319(2) 0.62859(10) 0.066 Uiso 1 calc R .
H41B H 0.5775(2) 0.0902(2) 0.59462(10) 0.066 Uiso 1 calc R .
H41C H 0.6755(2) 0.0667(2) 0.61116(10) 0.066 Uiso 1 calc R .
C42 C 0.4882(2) 0.0933(2) 0.67698(11) 0.0541(10) Uani 1 d . .
H42A H 0.4603(2) 0.0730(2) 0.70377(11) 0.081 Uiso 1 calc R .
H42B H 0.4453(2) 0.0932(2) 0.65104(11) 0.081 Uiso 1 calc R .
H42C H 0.5039(2) 0.1360(2) 0.68502(11) 0.081 Uiso 1 calc R .
C43 C 0.7460(2) -0.05825(13) 0.79305(11) 0.0349(7) Uani 1 d . .
C44 C 0.6734(3) -0.10772(14) 0.77872(13) 0.0529(10) Uani 1 d . .
H44A H 0.6124(3) -0.09223(14) 0.78592(13) 0.079 Uiso 1 calc R .
H44B H 0.6844(3) -0.14608(14) 0.79586(13) 0.079 Uiso 1 calc R .
H44C H 0.6781(3) -0.11579(14) 0.74543(13) 0.079 Uiso 1 calc R .
C45 C 0.7323(2) -0.05147(15) 0.84676(11) 0.0456(8) Uani 1 d . .
H45A H 0.6718(2) -0.03443(15) 0.85301(11) 0.068 Uiso 1 calc R .
H45B H 0.7788(2) -0.02365(15) 0.85931(11) 0.068 Uiso 1 calc R .
H45C H 0.7379(2) -0.09210(15) 0.86145(11) 0.068 Uiso 1 calc R .
C46 C 0.8418(2) -0.0853(2) 0.78083(13) 0.0573(10) Uani 1 d . .
H46A H 0.8890(2) -0.0555(2) 0.78936(13) 0.086 Uiso 1 calc R .
H46B H 0.8450(2) -0.0936(2) 0.74752(13) 0.086 Uiso 1 calc R .
H46C H 0.8513(2) -0.1239(2) 0.79794(13) 0.086 Uiso 1 calc R .

loop_
_atom_type_symbol
_atom_type_description
_atom_type_scat_dispersion_real
_atom_type_scat_dispersion_imag
_atom_type_scat_source
C C 0.0033 0.0016 'International Tables Vol C Tables 4.2.6.8 and 6.1.1.4'
H H 0.0000 0.0000 'International Tables Vol C Tables 4.2.6.8 and 6.1.1.4'
N N 0.0061 0.0033 'International Tables Vol C Tables 4.2.6.8 and 6.1.1.4'
P P 0.1023 0.0942 'International Tables Vol C Tables 4.2.6.8 and 6.1.1.4'
Rb Rb -0.9393 2.9676 'International Tables Vol C Tables 4.2.6.8 and 6.1.1.4'

loop_
_geom_angle_atom_site_label_1
_geom_angle_atom_site_label_2
_geom_angle_atom_site_label_3
_geom_angle
_geom_angle_site_symmetry_1
_geom_angle_site_symmetry_3
_geom_angle_publ_flag
N1 Rb1 C12 135.22(8) . . ?
N1 Rb1 C11 138.53(7) . . ?
C12 Rb1 C11 25.61(7) . . ?
N1 Rb1 C13 111.65(7) . . ?
C12 Rb1 C13 23.90(7) . . ?
C11 Rb1 C13 42.97(7) . . ?
N1 Rb1 P1 76.04(6) . 5_756 ?
C12 Rb1 P1 145.20(5) . 5_756 ?
C11 Rb1 P1 122.95(5) . 5_756 ?
C13 Rb1 P1 165.20(5) . 5_756 ?
N1 Rb1 C3 21.55(8) . . ?
C12 Rb1 C3 132.57(8) . . ?
C11 Rb1 C3 124.14(8) . . ?
C13 Rb1 C3 113.13(8) . . ?
P1 Rb1 C3 69.15(6) 5_756 . ?
N1 Rb1 C16 115.94(7) . . ?
C12 Rb1 C16 41.24(6) . . ?
C11 Rb1 C16 23.50(6) . . ?
C13 Rb1 C16 46.20(6) . . ?
P1 Rb1 C16 119.34(5) 5_756 . ?
C3 Rb1 C16 100.66(8) . . ?
N1 Rb1 C14 95.49(7) . . ?
C12 Rb1 C14 40.83(7) . . ?
C11 Rb1 C14 48.67(7) . . ?
C13 Rb1 C14 22.09(6) . . ?
P1 Rb1 C14 150.37(5) 5_756 . ?
C3 Rb1 C14 92.48(8) . . ?
C16 Rb1 C14 39.20(6) . . ?
N1 Rb1 P2 72.59(6) . 3_756 ?
C12 Rb1 P2 107.48(5) . 3_756 ?
C11 Rb1 P2 132.18(5) . 3_756 ?
C13 Rb1 P2 98.81(5) . 3_756 ?
P1 Rb1 P2 95.57(2) 5_756 3_756 ?
C3 Rb1 P2 93.76(6) . 3_756 ?
C16 Rb1 P2 145.00(4) . 3_756 ?
C14 Rb1 P2 109.10(5) . 3_756 ?
N1 Rb1 P1 152.97(6) . . ?
C12 Rb1 P1 46.83(5) . . ?
C11 Rb1 P1 27.49(5) . . ?
C13 Rb1 P1 68.76(5) . . ?
P1 Rb1 P1 98.51(2) 5_756 . ?
C3 Rb1 P1 131.74(6) . . ?
C16 Rb1 P1 43.53(5) . . ?
C14 Rb1 P1 76.06(5) . . ?
P2 Rb1 P1 134.42(2) 3_756 . ?
N1 Rb1 Rb2 43.74(5) . . ?
C12 Rb1 Rb2 157.09(5) . . ?
C11 Rb1 Rb2 176.20(5) . . ?
C13 Rb1 Rb2 140.74(5) . . ?
P1 Rb1 Rb2 53.44(2) 5_756 . ?
C3 Rb1 Rb2 56.82(6) . . ?
C16 Rb1 Rb2 157.27(4) . . ?
C14 Rb1 Rb2 134.92(5) . . ?
P2 Rb1 Rb2 49.824(14) 3_756 . ?
P1 Rb1 Rb2 148.79(2) . . ?
N1 Rb1 Rb1 122.91(6) . 5_756 ?
C12 Rb1 Rb1 92.45(5) . 5_756 ?
C11 Rb1 Rb1 71.26(5) . 5_756 ?
C13 Rb1 Rb1 114.05(5) . 5_756 ?
P1 Rb1 Rb1 52.83(2) 5_756 5_756 ?
C3 Rb1 Rb1 106.20(6) . 5_756 ?
C16 Rb1 Rb1 76.72(5) . 5_756 ?
C14 Rb1 Rb1 115.76(5) . 5_756 ?
P2 Rb1 Rb1 129.36(2) 3_756 5_756 ?
P1 Rb1 Rb1 45.672(14) . 5_756 ?
Rb2 Rb1 Rb1 104.970(10) . 5_756 ?
N1 Rb2 C29 120.55(7) . . ?
N1 Rb2 C34 136.07(7) . . ?
C29 Rb2 C34 25.41(6) . . ?
N1 Rb2 C30 96.38(7) . . ?
C29 Rb2 C30 25.22(7) . . ?
C34 Rb2 C30 42.72(6) . . ?
N1 Rb2 C33 122.30(7) . . ?
C29 Rb2 C33 43.19(6) . . ?
C34 Rb2 C33 23.68(6) . . ?
C30 Rb2 C33 47.95(6) . . ?
N1 Rb2 C31 88.36(7) . . ?
C29 Rb2 C31 42.82(7) . . ?
C34 Rb2 C31 47.82(6) . . ?
C30 Rb2 C31 23.38(6) . . ?
C33 Rb2 C31 39.52(6) . . ?
N1 Rb2 P2 75.08(5) . 3_756 ?
C29 Rb2 P2 121.50(5) . 3_756 ?
C34 Rb2 P2 136.71(5) . 3_756 ?
C30 Rb2 P2 126.13(5) . 3_756 ?
C33 Rb2 P2 160.00(5) . 3_756 ?
C31 Rb2 P2 144.04(5) . 3_756 ?
N1 Rb2 C32 99.47(7) . . ?
C29 Rb2 C32 50.69(6) . . ?
C34 Rb2 C32 41.84(6) . . ?
C30 Rb2 C32 41.67(6) . . ?
C33 Rb2 C32 22.87(6) . . ?
C31 Rb2 C32 22.79(6) . . ?
P2 Rb2 C32 166.83(5) 3_756 . ?
N1 Rb2 P1 73.76(6) . 5_756 ?
C29 Rb2 P1 141.38(5) . 5_756 ?
C34 Rb2 P1 118.65(5) . 5_756 ?
C30 Rb2 P1 132.95(5) . 5_756 ?
C33 Rb2 P1 98.24(5) . 5_756 ?
C31 Rb2 P1 109.59(5) . 5_756 ?
P2 Rb2 P1 96.30(2) 3_756 5_756 ?
C32 Rb2 P1 93.56(5) . 5_756 ?
N1 Rb2 P2 123.10(6) . . ?
C29 Rb2 P2 28.17(5) . . ?
C34 Rb2 P2 46.23(5) . . ?
C30 Rb2 P2 46.32(5) . . ?
C33 Rb2 P2 68.71(5) . . ?
C31 Rb2 P2 68.48(5) . . ?
P2 Rb2 P2 93.95(2) 3_756 . ?
C32 Rb2 P2 78.86(5) . . ?
P1 Rb2 P2 162.22(2) 5_756 . ?
N1 Rb2 Rb1 43.43(5) . . ?
C29 Rb2 Rb1 162.27(5) . . ?
C34 Rb2 Rb1 168.87(5) . . ?
C30 Rb2 Rb1 139.78(5) . . ?
C33 Rb2 Rb1 145.59(4) . . ?
C31 Rb2 Rb1 128.73(5) . . ?
P2 Rb2 Rb1 53.49(2) 3_756 . ?
C32 Rb2 Rb1 129.81(5) . . ?
P1 Rb2 Rb1 50.62(2) 5_756 . ?
P2 Rb2 Rb1 144.88(2) . . ?
N1 Rb2 Rb2 112.03(6) . 3_756 ?
C29 Rb2 Rb2 72.66(5) . 3_756 ?
C34 Rb2 Rb2 86.03(5) . 3_756 ?
C30 Rb2 Rb2 87.55(5) . 3_756 ?
C33 Rb2 Rb2 109.71(4) . 3_756 ?
C31 Rb2 Rb2 110.91(5) . 3_756 ?
P2 Rb2 Rb2 50.960(15) 3_756 3_756 ?
C32 Rb2 Rb2 123.31(5) . 3_756 ?
P1 Rb2 Rb2 139.19(2) 5_756 3_756 ?
P2 Rb2 Rb2 44.503(13) . 3_756 ?
Rb1 Rb2 Rb2 104.429(9) . 3_756 ?
C11 P1 Rb1 130.46(9) . 5_756 ?
C11 P1 Rb2 134.59(10) . 5_756 ?
Rb1 P1 Rb2 75.94(2) 5_756 5_756 ?
C11 P1 Rb1 55.12(9) . . ?
Rb1 P1 Rb1 81.49(2) 5_756 . ?
Rb2 P1 Rb1 152.95(3) 5_756 . ?
C29 P2 Rb2 139.42(9) . 3_756 ?
C29 P2 Rb1 143.88(9) . 3_756 ?
Rb2 P2 Rb1 76.69(2) 3_756 3_756 ?
C29 P2 Rb2 54.94(9) . . ?
Rb2 P2 Rb2 84.54(2) 3_756 . ?
Rb1 P2 Rb2 161.14(3) 3_756 . ?
C1 N1 C3 104.5(3) . . ?
C1 N1 Rb1 126.6(2) . . ?
C3 N1 Rb1 102.5(2) . . ?
C1 N1 Rb2 113.0(2) . . ?
C3 N1 Rb2 117.9(2) . . ?
Rb1 N1 Rb2 92.83(8) . . ?
C2 N2 C1 105.5(3) . . ?
C2 N2 C4 127.2(4) . . ?
C1 N2 C4 127.2(4) . . ?
N1 C1 N2 112.5(3) . . ?
C3 C2 N2 107.2(3) . . ?
C2 C3 N1 110.2(4) . . ?
C2 C3 Rb1 136.4(3) . . ?
N1 C3 Rb1 55.9(2) . . ?
C12 C11 C16 115.6(2) . . ?
C12 C11 P1 126.1(2) . . ?
C16 C11 P1 118.1(2) . . ?
C12 C11 Rb1 76.0(2) . . ?
C16 C11 Rb1 92.4(2) . . ?
P1 C11 Rb1 97.38(10) . . ?
C13 C12 C11 120.0(3) . . ?
C13 C12 C17 116.4(3) . . ?
C11 C12 C17 123.6(3) . . ?
C13 C12 Rb1 85.0(2) . . ?
C11 C12 Rb1 78.4(2) . . ?
C17 C12 Rb1 106.4(2) . . ?
C14 C13 C12 124.2(3) . . ?
C14 C13 Rb1 89.9(2) . . ?
C12 C13 Rb1 71.1(2) . . ?
C13 C14 C15 116.0(3) . . ?
C13 C14 C21 121.9(3) . . ?
C15 C14 C21 122.1(3) . . ?
C13 C14 Rb1 68.0(2) . . ?
C15 C14 Rb1 82.8(2) . . ?
C21 C14 Rb1 118.5(2) . . ?
C14 C15 C16 123.9(3) . . ?
C15 C16 C11 119.7(2) . . ?
C15 C16 C25 116.3(3) . . ?
C11 C16 C25 124.1(3) . . ?
C15 C16 Rb1 84.6(2) . . ?
C11 C16 Rb1 64.07(15) . . ?
C25 C16 Rb1 123.2(2) . . ?
C18 C17 C19 112.7(3) . . ?
C18 C17 C20 105.8(3) . . ?
C19 C17 C20 104.5(3) . . ?
C18 C17 C12 110.9(3) . . ?
C19 C17 C12 110.9(3) . . ?
C20 C17 C12 111.8(3) . . ?
C24 C21 C23 111.6(4) . . ?
C24 C21 C14 109.0(3) . . ?
C23 C21 C14 112.1(3) . . ?
C24 C21 C22 107.3(3) . . ?
C23 C21 C22 105.6(3) . . ?
C14 C21 C22 111.1(3) . . ?
C27 C25 C26 105.4(3) . . ?
C27 C25 C28 105.7(3) . . ?
C26 C25 C28 111.8(3) . . ?
C27 C25 C16 112.8(3) . . ?
C26 C25 C16 110.4(3) . . ?
C28 C25 C16 110.7(3) . . ?
C34 C29 C30 115.7(2) . . ?
C34 C29 P2 121.6(2) . . ?
C30 C29 P2 122.4(2) . . ?
C34 C29 Rb2 82.8(2) . . ?
C30 C29 Rb2 84.5(2) . . ?
P2 C29 Rb2 96.89(10) . . ?
C31 C30 C29 119.4(2) . . ?
C31 C30 C35 115.8(3) . . ?
C29 C30 C35 124.7(3) . . ?
C31 C30 Rb2 82.5(2) . . ?
C29 C30 Rb2 70.27(14) . . ?
C35 C30 Rb2 119.9(2) . . ?
C32 C31 C30 124.4(3) . . ?
C32 C31 Rb2 80.2(2) . . ?
C30 C31 Rb2 74.1(2) . . ?
C31 C32 C33 115.8(2) . . ?
C31 C32 C39 120.2(2) . . ?
C33 C32 C39 123.8(2) . . ?
C31 C32 Rb2 77.0(2) . . ?
C33 C32 Rb2 75.95(15) . . ?
C39 C32 Rb2 120.5(2) . . ?
C32 C33 C34 123.7(3) . . ?
C32 C33 Rb2 81.2(2) . . ?
C34 C33 Rb2 73.3(2) . . ?
C33 C34 C29 120.0(2) . . ?
C33 C34 C43 116.1(2) . . ?
C29 C34 C43 123.9(2) . . ?
C33 C34 Rb2 83.1(2) . . ?
C29 C34 Rb2 71.83(15) . . ?
C43 C34 Rb2 116.3(2) . . ?
C38 C35 C36 112.0(3) . . ?
C38 C35 C30 110.5(3) . . ?
C36 C35 C30 111.9(3) . . ?
C38 C35 C37 104.6(3) . . ?
C36 C35 C37 106.0(3) . . ?
C30 C35 C37 111.5(3) . . ?
C41 C39 C40 108.4(3) . . ?
C41 C39 C42 109.5(2) . . ?
C40 C39 C42 109.1(3) . . ?
C41 C39 C32 109.7(2) . . ?
C40 C39 C32 111.2(2) . . ?
C42 C39 C32 108.8(2) . . ?
C46 C43 C44 107.3(3) . . ?
C46 C43 C45 111.9(3) . . ?
C44 C43 C45 103.7(3) . . ?
C46 C43 C34 110.8(2) . . ?
C44 C43 C34 112.2(2) . . ?
C45 C43 C34 110.7(2) . . ?

loop_
_geom_bond_atom_site_label_1
_geom_bond_atom_site_label_2
_geom_bond_distance
_geom_bond_site_symmetry_2
_geom_bond_publ_flag
Rb1 N1 3.084(3) . ?
Rb1 C12 3.259(3) . ?
Rb1 C11 3.290(3) . ?
Rb1 C13 3.431(3) . ?
Rb1 P1 3.5701(10) 5_756 ?
Rb1 C3 3.634(4) . ?
Rb1 C16 3.655(3) . ?
Rb1 C14 3.700(3) . ?
Rb1 P2 3.7002(9) 3_756 ?
Rb1 P1 3.9770(10) . ?
Rb1 Rb2 4.4800(4) . ?
Rb1 Rb1 4.9357(7) 5_756 ?
Rb2 N1 3.101(3) . ?
Rb2 C29 3.214(3) . ?
Rb2 C34 3.355(3) . ?
Rb2 C30 3.398(3) . ?
Rb2 C33 3.478(3) . ?
Rb2 C31 3.503(3) . ?
Rb2 P2 3.5175(9) 3_756 ?
Rb2 C32 3.543(3) . ?
Rb2 P1 3.7097(10) 5_756 ?
Rb2 P2 3.8975(9) . ?
Rb2 Rb2 4.9955(6) 3_756 ?
P1 C11 1.851(3) . ?
P1 Rb1 3.5701(9) 5_756 ?
P1 Rb2 3.7096(10) 5_756 ?
P2 C29 1.853(3) . ?
P2 Rb2 3.5175(9) 3_756 ?
P2 Rb1 3.7004(9) 3_756 ?
N1 C1 1.303(4) . ?
N1 C3 1.367(4) . ?
N2 C2 1.348(5) . ?
N2 C1 1.362(4) . ?
N2 C4 1.465(5) . ?
C2 C3 1.344(5) . ?
C11 C12 1.452(4) . ?
C11 C16 1.459(4) . ?
C12 C13 1.395(4) . ?
C12 C17 1.570(4) . ?
C13 C14 1.391(4) . ?
C14 C15 1.395(4) . ?
C14 C21 1.542(4) . ?
C15 C16 1.401(4) . ?
C16 C25 1.572(4) . ?
C17 C18 1.541(5) . ?
C17 C19 1.545(4) . ?
C17 C20 1.554(5) . ?
C21 C24 1.509(5) . ?
C21 C23 1.525(5) . ?
C21 C22 1.561(5) . ?
C25 C27 1.545(5) . ?
C25 C26 1.554(5) . ?
C25 C28 1.554(5) . ?
C29 C34 1.451(4) . ?
C29 C30 1.455(4) . ?
C30 C31 1.402(4) . ?
C30 C35 1.560(4) . ?
C31 C32 1.393(4) . ?
C32 C33 1.393(4) . ?
C32 C39 1.555(4) . ?
C33 C34 1.407(4) . ?
C34 C43 1.560(4) . ?
C35 C38 1.538(5) . ?
C35 C36 1.546(4) . ?
C35 C37 1.565(5) . ?
C39 C41 1.535(4) . ?
C39 C40 1.535(4) . ?
C39 C42 1.551(4) . ?
C43 C46 1.550(4) . ?
C43 C44 1.552(4) . ?
C43 C45 1.556(4) . ?
